data_7112140
loop_
_publ_author_name
'Thomas Hjelmgaard'
'Olivier Roy'
'Lionel Nauton'
'Malika El-Ghozzi'
'Daniel Avignant'
'Claude Didierjean'
'Claude Taillefumier'
'Sophie Faure'

_publ_section_title
;
 Macrocyclic arylopeptoids -- a novel type of cyclic N-alkylated aromatic
 oligoamides forming nanotubular assemblies
;
_journal_name_full Chem.Commun.
_journal_page_first 3564
_journal_paper_doi 10.1039/C4CC00821A
_journal_volume 50
_journal_year 2014
_chemical_compound_source 'synthesis as described'
_chemical_formula_moiety 'C66 H78 N6 O6, 2.67(C2 H3 N), 0.59(H2 O)'
_chemical_formula_sum 'C71.34 H87.2 N8.67 O6.59'
_chemical_formula_weight 1171.71
_chemical_name_systematic
;
  ?
;
_space_group_IT_number 60
_symmetry_cell_setting orthorhombic
_symmetry_Int_Tables_number 60
_symmetry_space_group_name_Hall '-P 2n 2ab'
_symmetry_space_group_name_H-M 'P b c n'
_atom_sites_solution_hydrogens geom
_atom_sites_solution_primary direct
_atom_sites_solution_secondary difmap
_audit_creation_date 2014-01-15T22:44:12-00:00
_audit_creation_method 'WinGX routine CIF_UPDATE'
_cell_angle_alpha 90
_cell_angle_beta 90
_cell_angle_gamma 90
_cell_formula_units_Z 8
_cell_length_a 33.119(2)
_cell_length_b 14.712(3)
_cell_length_c 27.909(6)
_cell_measurement_reflns_used 5654
_cell_measurement_temperature 100(2)
_cell_measurement_theta_max 20.18
_cell_measurement_theta_min 4.92
_cell_measurement_wavelength 0.71073
_cell_volume 13599(4)
_computing_publication_material 'WinGX publication routines (Farrugia, 1999)'
_computing_structure_refinement 'SHELXL-97 (Sheldrick, 2008)'
_diffrn_ambient_temperature 100(2)
_diffrn_measured_fraction_theta_full 0.998
_diffrn_measured_fraction_theta_max 0.998
_diffrn_radiation_monochromator graphite
_diffrn_radiation_probe x-ray
_diffrn_radiation_type MoK\a
_diffrn_radiation_wavelength 0.71073
_diffrn_reflns_av_R_equivalents 0.1608
_diffrn_reflns_av_unetI/netI 0.0777
_diffrn_reflns_limit_h_max 32
_diffrn_reflns_limit_h_min -32
_diffrn_reflns_limit_k_max 14
_diffrn_reflns_limit_k_min -14
_diffrn_reflns_limit_l_max 27
_diffrn_reflns_limit_l_min -26
_diffrn_reflns_number 60660
_diffrn_reflns_theta_full 20.18
_diffrn_reflns_theta_max 20.18
_diffrn_reflns_theta_min 2.31
_exptl_absorpt_coefficient_mu 0.074
_exptl_absorpt_correction_type none
_exptl_crystal_colour colourless
_exptl_crystal_density_diffrn 1.145
_exptl_crystal_density_method 'not measured'
_exptl_crystal_description prism
_exptl_crystal_F_000 5029.6
_exptl_crystal_size_max 0.1
_exptl_crystal_size_mid 0.05
_exptl_crystal_size_min 0.05
_refine_diff_density_max 0.311
_refine_diff_density_min -0.275
_refine_diff_density_rms 0.064
_refine_ls_extinction_method none
_refine_ls_goodness_of_fit_ref 1.226
_refine_ls_hydrogen_treatment mixed
_refine_ls_matrix_type full
_refine_ls_number_parameters 818
_refine_ls_number_reflns 6501
_refine_ls_number_restraints 11
_refine_ls_restrained_S_all 1.225
_refine_ls_R_factor_all 0.1524
_refine_ls_R_factor_gt 0.114
_refine_ls_shift/su_max 0.014
_refine_ls_shift/su_mean 0.001
_refine_ls_structure_factor_coef Fsqd
_refine_ls_weighting_details
;
calc w=1/[\s^2^(Fo^2^)+(0.0703P)^2^+56.6601P] where
P=(Fo^2^+2Fc^2^)/3
;
_refine_ls_weighting_scheme calc
_refine_ls_wR_factor_gt 0.229
_refine_ls_wR_factor_ref 0.2466
_reflns_number_gt 4796
_reflns_number_total 6501
_reflns_threshold_expression >2\s(I)
_cod_data_source_file c4cc00821a.cif
_cod_data_source_block o-3b
_cod_original_formula_sum 'C71.34 H87.20 N8.67 O6.59'
_cod_database_code 7112140

loop_
_symmetry_equiv_pos_as_xyz
'x, y, z'
'-x+1/2, -y+1/2, z+1/2'
'x+1/2, -y+1/2, -z'
'-x, y, -z+1/2'
'-x, -y, -z'
'x-1/2, y-1/2, -z-1/2'
'-x-1/2, y-1/2, z'
'x, -y, z-1/2'

loop_
_atom_site_label
_atom_site_type_symbol
_atom_site_fract_x
_atom_site_fract_y
_atom_site_fract_z
_atom_site_U_iso_or_equiv
_atom_site_adp_type
_atom_site_occupancy
_atom_site_symmetry_multiplicity
_atom_site_calc_flag
_atom_site_refinement_flags
O1 O 0.25576(17) 0.6305(4) -0.1103(2) 0.0470(19) Uani 1 1 d .
O2 O 0.12401(16) 0.7535(4) 0.0063(2) 0.0316(15) Uani 1 1 d .
O3 O 0.11706(16) 0.4839(4) 0.1306(2) 0.0310(15) Uani 1 1 d D
O4 O 0.24853(16) 0.6190(4) 0.2610(2) 0.0336(16) Uani 1 1 d .
O5 O 0.37622(15) 0.5108(4) 0.1396(2) 0.0285(15) Uani 1 1 d .
O6 O 0.38905(17) 0.7716(4) 0.01807(19) 0.0309(15) Uani 1 1 d .
N1 N 0.37480(18) 0.6298(5) -0.0085(2) 0.0234(18) Uani 1 1 d .
N2 N 0.24534(18) 0.7587(5) -0.0652(2) 0.0257(18) Uani 1 1 d .
N3 N 0.11500(17) 0.6099(5) -0.0196(2) 0.0199(17) Uani 1 1 d .
N4 N 0.12935(18) 0.6247(5) 0.1601(2) 0.0212(17) Uani 1 1 d .
N5 N 0.25665(18) 0.4951(5) 0.2150(2) 0.0233(18) Uani 1 1 d .
N6 N 0.39074(18) 0.6499(4) 0.1692(2) 0.0192(17) Uani 1 1 d .
C1 C 0.3819(2) 0.5304(5) -0.0093(3) 0.024(2) Uani 1 1 d .
H1 H 0.409 0.5194 0.0053 0.029 Uiso 1 1 calc R
C2 C 0.3501(2) 0.4817(5) 0.0230(3) 0.030(2) Uani 1 1 d .
H2A H 0.3228 0.4976 0.0122 0.045 Uiso 1 1 calc R
H2B H 0.3536 0.5012 0.0564 0.045 Uiso 1 1 calc R
H2C H 0.3538 0.4157 0.0209 0.045 Uiso 1 1 calc R
C3 C 0.3832(2) 0.4938(6) -0.0602(3) 0.027(2) Uani 1 1 d .
H3A H 0.3564 0.499 -0.0747 0.041 Uiso 1 1 calc R
H3B H 0.3914 0.4298 -0.0596 0.041 Uiso 1 1 calc R
H3C H 0.4027 0.5289 -0.079 0.041 Uiso 1 1 calc R
C4 C 0.3382(2) 0.6658(6) -0.0320(3) 0.027(2) Uani 1 1 d .
H4A H 0.3253 0.7102 -0.0102 0.033 Uiso 1 1 calc R
H4B H 0.3189 0.615 -0.0366 0.033 Uiso 1 1 calc R
C5 C 0.3447(2) 0.7103(5) -0.0790(3) 0.016(2) Uani 1 1 d .
C6 C 0.3822(3) 0.7325(6) -0.0982(3) 0.034(2) Uani 1 1 d .
H6 H 0.4058 0.7148 -0.0812 0.041 Uiso 1 1 calc R
C7 C 0.3867(3) 0.7789(6) -0.1406(3) 0.032(2) Uani 1 1 d .
H7 H 0.413 0.7931 -0.1519 0.038 Uiso 1 1 calc R
C8 C 0.3537(3) 0.8048(6) -0.1665(3) 0.028(2) Uani 1 1 d .
H8 H 0.3569 0.8387 -0.1953 0.034 Uiso 1 1 calc R
C9 C 0.3151(3) 0.7807(6) -0.1502(3) 0.029(2) Uani 1 1 d .
H9 H 0.2919 0.7956 -0.1687 0.035 Uiso 1 1 calc R
C10 C 0.3108(2) 0.7352(5) -0.1071(3) 0.023(2) Uani 1 1 d .
C11 C 0.2682(3) 0.7036(7) -0.0936(3) 0.032(2) Uani 1 1 d .
C12 C 0.2595(2) 0.8465(7) -0.0462(3) 0.035(3) Uani 1 1 d .
H12 H 0.289 0.8506 -0.0537 0.042 Uiso 1 1 calc R
C13 C 0.2557(3) 0.8499(7) 0.0081(3) 0.046(3) Uani 1 1 d .
H13A H 0.227 0.8516 0.0169 0.069 Uiso 1 1 calc R
H13B H 0.2691 0.9045 0.0202 0.069 Uiso 1 1 calc R
H13C H 0.2683 0.7958 0.022 0.069 Uiso 1 1 calc R
C14 C 0.2397(2) 0.9266(6) -0.0697(3) 0.038(3) Uani 1 1 d .
H14A H 0.2103 0.92 -0.0678 0.057 Uiso 1 1 calc R
H14B H 0.2479 0.9296 -0.1034 0.057 Uiso 1 1 calc R
H14C H 0.2479 0.9826 -0.0533 0.057 Uiso 1 1 calc R
C15 C 0.2050(2) 0.7270(7) -0.0536(3) 0.041(3) Uani 1 1 d .
H15A H 0.1969 0.7542 -0.0226 0.049 Uiso 1 1 calc R
H15B H 0.2061 0.6603 -0.0491 0.049 Uiso 1 1 calc R
C16 C 0.1721(2) 0.7482(6) -0.0907(3) 0.029(2) Uani 1 1 d .
C17 C 0.1801(2) 0.7837(6) -0.1351(3) 0.027(2) Uani 1 1 d .
H17 H 0.2073 0.7925 -0.1446 0.032 Uiso 1 1 calc R
C18 C 0.1497(3) 0.8066(6) -0.1659(3) 0.032(2) Uani 1 1 d .
H18 H 0.1558 0.8349 -0.1956 0.038 Uiso 1 1 calc R
C19 C 0.1095(2) 0.7882(6) -0.1537(3) 0.030(2) Uani 1 1 d .
H19 H 0.0885 0.8014 -0.1757 0.036 Uiso 1 1 calc R
C20 C 0.1005(2) 0.7513(6) -0.1101(3) 0.029(2) Uani 1 1 d .
H20 H 0.0733 0.7392 -0.1017 0.035 Uiso 1 1 calc R
C21 C 0.1329(2) 0.7305(5) -0.0765(3) 0.018(2) Uani 1 1 d .
C22 C 0.1228(2) 0.6998(6) -0.0279(3) 0.020(2) Uani 1 1 d .
C23 C 0.1141(2) 0.5386(5) -0.0573(3) 0.022(2) Uani 1 1 d .
H23 H 0.1117 0.57 -0.089 0.026 Uiso 1 1 calc R
C24 C 0.1538(3) 0.4841(6) -0.0576(3) 0.043(3) Uani 1 1 d .
H24A H 0.1578 0.4556 -0.0262 0.065 Uiso 1 1 calc R
H24B H 0.1764 0.525 -0.0645 0.065 Uiso 1 1 calc R
H24C H 0.1524 0.4369 -0.0824 0.065 Uiso 1 1 calc R
C25 C 0.0791(2) 0.4767(6) -0.0524(3) 0.034(2) Uani 1 1 d .
H25A H 0.0545 0.5125 -0.0475 0.051 Uiso 1 1 calc R
H25B H 0.0833 0.4363 -0.025 0.051 Uiso 1 1 calc R
H25C H 0.0763 0.4403 -0.0817 0.051 Uiso 1 1 calc R
C26 C 0.1125(2) 0.5814(6) 0.0307(3) 0.026(2) Uani 1 1 d .
H26A H 0.1356 0.608 0.0482 0.031 Uiso 1 1 calc R
H26B H 0.1153 0.5144 0.0321 0.031 Uiso 1 1 calc R
C27 C 0.0738(2) 0.6078(6) 0.0564(3) 0.029(2) Uani 1 1 d .
C28 C 0.0400(2) 0.6396(6) 0.0314(3) 0.027(2) Uani 1 1 d .
H28 H 0.041 0.6469 -0.0024 0.032 Uiso 1 1 calc R
C29 C 0.0049(2) 0.6606(5) 0.0565(3) 0.029(2) Uani 1 1 d .
H29 H -0.0179 0.6833 0.0397 0.035 Uiso 1 1 calc R
C30 C 0.0029(2) 0.6489(6) 0.1053(3) 0.031(2) Uani 1 1 d .
H30 H -0.0216 0.6609 0.1219 0.037 Uiso 1 1 calc R
C31 C 0.0365(2) 0.6196(6) 0.1305(3) 0.026(2) Uani 1 1 d .
H31 H 0.0353 0.6123 0.1642 0.031 Uiso 1 1 calc R
C32 C 0.0722(2) 0.6008(6) 0.1057(3) 0.026(2) Uani 1 1 d .
C33 C 0.1081(2) 0.5641(7) 0.1335(3) 0.022(2) Uani 1 1 d .
C34 C 0.1225(2) 0.7250(6) 0.1603(3) 0.029(2) Uani 1 1 d .
H34 H 0.095 0.7357 0.1464 0.035 Uiso 1 1 calc R
C35 C 0.1522(2) 0.7750(6) 0.1289(3) 0.033(2) Uani 1 1 d .
H35A H 0.1496 0.7537 0.0958 0.05 Uiso 1 1 calc R
H35B H 0.1797 0.7633 0.1403 0.05 Uiso 1 1 calc R
H35C H 0.1467 0.8403 0.1303 0.05 Uiso 1 1 calc R
C36 C 0.1216(3) 0.7601(6) 0.2111(3) 0.040(3) Uani 1 1 d .
H36A H 0.1175 0.8261 0.2108 0.061 Uiso 1 1 calc R
H36B H 0.1474 0.7461 0.2268 0.061 Uiso 1 1 calc R
H36C H 0.0995 0.7309 0.2287 0.061 Uiso 1 1 calc R
C37 C 0.1661(2) 0.5885(6) 0.1835(3) 0.027(2) Uani 1 1 d .
H37A H 0.1852 0.6395 0.1883 0.033 Uiso 1 1 calc R
H37B H 0.1791 0.5451 0.1611 0.033 Uiso 1 1 calc R
C38 C 0.1601(2) 0.5407(6) 0.2316(3) 0.026(2) Uani 1 1 d .
C39 C 0.1210(2) 0.5149(5) 0.2474(3) 0.020(2) Uani 1 1 d .
H39 H 0.0978 0.5299 0.229 0.024 Uiso 1 1 calc R
C40 C 0.1172(2) 0.4679(6) 0.2897(3) 0.028(2) Uani 1 1 d .
H40 H 0.091 0.4518 0.3006 0.034 Uiso 1 1 calc R
C41 C 0.1507(3) 0.4433(6) 0.3168(3) 0.029(2) Uani 1 1 d .
H41 H 0.1476 0.4096 0.3456 0.035 Uiso 1 1 calc R
C42 C 0.1884(3) 0.4689(5) 0.3011(3) 0.027(2) Uani 1 1 d .
H42 H 0.2115 0.4537 0.3197 0.032 Uiso 1 1 calc R
C43 C 0.1933(2) 0.5162(5) 0.2588(3) 0.020(2) Uani 1 1 d .
C44 C 0.2349(2) 0.5486(6) 0.2446(3) 0.021(2) Uani 1 1 d .
C45 C 0.2412(2) 0.4096(6) 0.1944(3) 0.026(2) Uani 1 1 d .
H45 H 0.2117 0.4076 0.2019 0.031 Uiso 1 1 calc R
C46 C 0.2448(3) 0.4080(6) 0.1395(3) 0.039(3) Uani 1 1 d .
H46A H 0.2258 0.3635 0.1264 0.058 Uiso 1 1 calc R
H46B H 0.2724 0.391 0.1304 0.058 Uiso 1 1 calc R
H46C H 0.2386 0.4684 0.1266 0.058 Uiso 1 1 calc R
C47 C 0.2599(2) 0.3264(6) 0.2183(3) 0.042(3) Uani 1 1 d .
H47A H 0.2526 0.3255 0.2523 0.062 Uiso 1 1 calc R
H47B H 0.2893 0.3289 0.2151 0.062 Uiso 1 1 calc R
H47C H 0.2497 0.2712 0.2027 0.062 Uiso 1 1 calc R
C48 C 0.2969(2) 0.5264(6) 0.2018(3) 0.031(2) Uani 1 1 d .
H48A H 0.296 0.5933 0.1978 0.037 Uiso 1 1 calc R
H48B H 0.3039 0.4998 0.1703 0.037 Uiso 1 1 calc R
C49 C 0.3307(2) 0.5036(5) 0.2372(3) 0.021(2) Uani 1 1 d .
C50 C 0.3242(2) 0.4653(5) 0.2813(3) 0.027(2) Uani 1 1 d .
H50 H 0.2974 0.4517 0.2907 0.033 Uiso 1 1 calc R
C51 C 0.3557(2) 0.4456(6) 0.3126(3) 0.026(2) Uani 1 1 d .
H51 H 0.3505 0.4174 0.3426 0.032 Uiso 1 1 calc R
C52 C 0.3946(3) 0.4678(6) 0.2992(3) 0.030(2) Uani 1 1 d .
H52 H 0.4166 0.4553 0.3201 0.036 Uiso 1 1 calc R
C53 C 0.4016(2) 0.5087(6) 0.2549(3) 0.029(2) Uani 1 1 d .
H53 H 0.4284 0.5241 0.2459 0.034 Uiso 1 1 calc R
C54 C 0.3713(2) 0.5265(5) 0.2250(3) 0.0193(18) Uani 1 1 d U
C55 C 0.3796(2) 0.5632(6) 0.1740(3) 0.0192(18) Uani 1 1 d U
C56 C 0.3890(2) 0.7167(5) 0.2081(3) 0.024(2) Uani 1 1 d .
H56 H 0.3869 0.6826 0.239 0.029 Uiso 1 1 calc R
C57 C 0.3514(2) 0.7791(6) 0.2039(3) 0.037(3) Uani 1 1 d .
H57A H 0.3268 0.742 0.2054 0.055 Uiso 1 1 calc R
H57B H 0.3522 0.8117 0.1732 0.055 Uiso 1 1 calc R
H57C H 0.3514 0.8231 0.2302 0.055 Uiso 1 1 calc R
C58 C 0.4275(2) 0.7765(6) 0.2107(3) 0.044(3) Uani 1 1 d .
H58A H 0.4294 0.8139 0.1817 0.066 Uiso 1 1 calc R
H58B H 0.4513 0.7375 0.2131 0.066 Uiso 1 1 calc R
H58C H 0.426 0.8161 0.2389 0.066 Uiso 1 1 calc R
C59 C 0.3943(2) 0.6824(6) 0.1196(3) 0.027(2) Uani 1 1 d .
H59A H 0.3931 0.7497 0.1197 0.033 Uiso 1 1 calc R
H59B H 0.3708 0.6601 0.1011 0.033 Uiso 1 1 calc R
C60 C 0.4326(2) 0.6532(5) 0.0942(3) 0.018(2) Uani 1 1 d .
C61 C 0.4672(2) 0.6292(5) 0.1182(3) 0.024(2) Uani 1 1 d .
H61 H 0.4667 0.6257 0.1522 0.028 Uiso 1 1 calc R
C62 C 0.5030(2) 0.6099(6) 0.0943(3) 0.026(2) Uani 1 1 d .
H62 H 0.5267 0.5953 0.1118 0.031 Uiso 1 1 calc R
C63 C 0.5038(3) 0.6123(6) 0.0443(4) 0.041(3) Uani 1 1 d .
H63 H 0.528 0.5985 0.0277 0.05 Uiso 1 1 calc R
C64 C 0.4685(2) 0.6351(6) 0.0185(3) 0.029(2) Uani 1 1 d .
H64 H 0.4689 0.6366 -0.0155 0.035 Uiso 1 1 calc R
C65 C 0.4329(2) 0.6557(6) 0.0437(3) 0.026(2) Uani 1 1 d .
C66 C 0.3972(2) 0.6903(7) 0.0170(3) 0.020(2) Uani 1 1 d .
C70 C 0.2801(5) 0.6582(10) 0.1011(6) 0.059(5) Uani 0.739(15) 1 d P
H70A H 0.269 0.6701 0.133 0.088 Uiso 0.739(15) 1 calc PR
H70B H 0.2916 0.7144 0.0881 0.088 Uiso 0.739(15) 1 calc PR
H70C H 0.3012 0.6117 0.1033 0.088 Uiso 0.739(15) 1 calc PR
C71 C 0.2513(6) 0.6295(11) 0.0729(8) 0.077(6) Uani 0.739(15) 1 d P
N72 N 0.2244(5) 0.5956(11) 0.0447(6) 0.099(7) Uani 0.739(15) 1 d P
C73 C 0.0320(3) 0.3872(6) 0.0786(4) 0.036(3) Uani 0.958(13) 1 d P
H73A H 0.0312 0.3297 0.0609 0.053 Uiso 0.958(13) 1 calc PR
H73B H 0.0588 0.3949 0.093 0.053 Uiso 0.958(13) 1 calc PR
H73C H 0.0267 0.4377 0.0565 0.053 Uiso 0.958(13) 1 calc PR
C74 C 0.0020(3) 0.3863(8) 0.1155(4) 0.045(3) Uani 0.958(13) 1 d P
N75 N -0.0213(3) 0.3850(7) 0.1443(4) 0.074(4) Uani 0.958(13) 1 d P
C76 C -0.0532(3) 0.8891(7) 0.4141(4) 0.050(3) Uani 0.975(13) 1 d P
H76A H -0.0732 0.9047 0.3896 0.075 Uiso 0.975(13) 1 calc PR
H76B H -0.0531 0.9361 0.4391 0.075 Uiso 0.975(13) 1 calc PR
H76C H -0.0601 0.8303 0.4285 0.075 Uiso 0.975(13) 1 calc PR
C77 C -0.0133(4) 0.8836(7) 0.3923(4) 0.051(3) Uani 0.975(13) 1 d P
N78 N 0.0179(3) 0.8765(7) 0.3766(4) 0.084(4) Uani 0.975(13) 1 d P
O1W O 0.1655(3) 0.3709(9) 0.0734(5) 0.067(6) Uani 0.592(17) 1 d PD
H1W H 0.151(4) 0.396(7) 0.093(4) 0.101 Uiso 0.592(17) 1 d PD
H2W H 0.153(3) 0.331(5) 0.060(5) 0.101 Uiso 0.592(17) 1 d PD

loop_
_atom_site_aniso_label
_atom_site_aniso_U_11
_atom_site_aniso_U_22
_atom_site_aniso_U_33
_atom_site_aniso_U_23
_atom_site_aniso_U_13
_atom_site_aniso_U_12
O1 0.034(4) 0.024(4) 0.083(6) 0.007(4) -0.022(4) -0.007(3)
O2 0.034(4) 0.033(4) 0.028(4) -0.005(3) 0.004(3) -0.007(3)
O3 0.033(4) 0.030(4) 0.030(4) -0.006(3) -0.003(3) 0.003(3)
O4 0.022(3) 0.026(4) 0.053(5) 0.001(4) -0.006(3) 0.001(3)
O5 0.027(3) 0.031(4) 0.028(4) -0.010(3) 0.008(3) -0.006(3)
O6 0.045(4) 0.016(4) 0.032(4) 0.002(3) -0.001(3) 0.008(3)
N1 0.011(4) 0.030(5) 0.029(4) 0.010(4) -0.008(3) 0.001(4)
N2 0.009(4) 0.033(5) 0.034(5) 0.014(4) 0.001(4) -0.005(4)
N3 0.014(4) 0.030(5) 0.016(4) 0.001(4) 0.007(3) 0.005(4)
N4 0.014(4) 0.025(5) 0.024(4) -0.003(4) -0.001(3) 0.000(4)
N5 0.013(4) 0.032(5) 0.025(4) -0.003(4) 0.003(3) -0.003(4)
N6 0.022(4) 0.018(4) 0.017(4) 0.002(4) 0.006(3) -0.009(3)
C1 0.026(5) 0.012(5) 0.034(6) 0.005(4) -0.011(4) 0.003(4)
C2 0.029(5) 0.016(5) 0.044(6) 0.001(5) -0.007(5) -0.008(4)
C3 0.027(5) 0.022(5) 0.033(6) -0.010(5) -0.002(4) 0.001(4)
C4 0.024(5) 0.031(6) 0.026(6) 0.001(5) 0.001(4) 0.000(4)
C5 0.010(5) 0.024(5) 0.015(5) 0.001(4) -0.007(4) -0.001(4)
C6 0.038(6) 0.030(6) 0.035(7) -0.008(5) -0.011(5) 0.011(5)
C7 0.033(6) 0.036(6) 0.026(6) 0.008(5) 0.004(5) 0.002(5)
C8 0.035(6) 0.023(6) 0.027(6) 0.001(4) -0.001(5) 0.000(5)
C9 0.031(6) 0.028(6) 0.029(6) 0.001(5) -0.011(5) 0.002(5)
C10 0.034(6) 0.012(5) 0.024(6) -0.003(4) 0.000(5) -0.002(4)
C11 0.025(6) 0.021(6) 0.048(7) 0.022(5) -0.009(5) -0.012(5)
C12 0.011(5) 0.058(7) 0.036(7) -0.007(6) 0.007(4) -0.003(5)
C13 0.044(6) 0.059(7) 0.034(7) -0.005(6) 0.004(5) 0.000(5)
C14 0.018(5) 0.048(7) 0.048(7) 0.011(6) 0.006(5) 0.011(5)
C15 0.018(5) 0.062(7) 0.041(6) 0.021(6) -0.002(5) -0.010(5)
C16 0.017(5) 0.048(6) 0.020(6) 0.001(5) -0.006(4) 0.002(5)
C17 0.018(5) 0.037(6) 0.025(6) 0.007(5) -0.001(5) 0.002(4)
C18 0.030(6) 0.035(6) 0.032(6) 0.003(5) 0.004(5) 0.001(5)
C19 0.023(6) 0.038(6) 0.029(6) 0.012(5) -0.012(5) -0.003(5)
C20 0.018(5) 0.033(6) 0.038(6) -0.004(5) 0.007(5) 0.009(4)
C21 0.011(5) 0.013(5) 0.030(6) 0.001(4) 0.000(4) 0.004(4)
C22 0.004(4) 0.033(7) 0.024(6) 0.000(5) 0.000(4) -0.007(4)
C23 0.019(5) 0.021(5) 0.026(5) 0.002(4) -0.006(4) -0.003(4)
C24 0.039(6) 0.047(6) 0.044(7) -0.002(5) -0.001(5) 0.025(5)
C25 0.030(5) 0.027(6) 0.045(6) -0.013(5) -0.004(5) -0.006(5)
C26 0.022(5) 0.022(5) 0.033(6) -0.009(4) 0.005(4) -0.003(4)
C27 0.015(5) 0.041(6) 0.030(6) -0.003(5) 0.005(5) 0.005(5)
C28 0.017(5) 0.038(6) 0.025(5) -0.003(5) 0.001(5) 0.008(5)
C29 0.015(5) 0.022(5) 0.050(7) -0.011(5) 0.001(5) -0.003(4)
C30 0.015(5) 0.057(7) 0.020(6) 0.003(5) 0.008(5) -0.001(5)
C31 0.017(5) 0.030(6) 0.030(6) -0.011(5) 0.003(5) -0.005(4)
C32 0.018(5) 0.030(6) 0.030(7) 0.000(5) -0.001(5) 0.002(4)
C33 0.022(5) 0.031(6) 0.012(5) 0.005(5) 0.003(4) -0.003(5)
C34 0.018(5) 0.035(6) 0.034(6) -0.004(5) 0.003(4) -0.004(5)
C35 0.028(5) 0.038(6) 0.033(6) -0.005(5) -0.007(5) 0.003(5)
C36 0.042(6) 0.037(6) 0.042(7) -0.001(5) 0.006(5) -0.002(5)
C37 0.015(5) 0.035(6) 0.032(6) -0.006(5) -0.005(4) -0.005(4)
C38 0.034(6) 0.031(6) 0.012(5) 0.006(4) -0.002(5) -0.008(5)
C39 0.019(5) 0.029(5) 0.012(5) 0.002(4) 0.009(4) -0.009(4)
C40 0.013(5) 0.038(6) 0.034(6) -0.010(5) 0.004(5) -0.008(4)
C41 0.031(6) 0.032(6) 0.024(6) 0.007(5) 0.016(5) -0.002(5)
C42 0.031(6) 0.023(6) 0.026(6) -0.004(5) -0.009(4) 0.002(5)
C43 0.012(5) 0.024(5) 0.024(6) 0.009(5) -0.001(4) 0.003(4)
C44 0.021(5) 0.016(6) 0.025(6) -0.001(5) -0.008(5) -0.003(5)
C45 0.023(5) 0.032(6) 0.023(6) -0.001(5) 0.003(4) 0.009(5)
C46 0.039(6) 0.027(6) 0.051(7) -0.011(5) 0.002(5) 0.014(5)
C47 0.029(5) 0.044(7) 0.052(7) -0.001(6) -0.003(5) 0.001(5)
C48 0.017(5) 0.046(6) 0.030(6) 0.018(5) -0.009(4) -0.011(5)
C49 0.030(5) 0.019(5) 0.015(5) 0.004(4) 0.003(4) -0.005(4)
C50 0.017(5) 0.025(6) 0.040(6) 0.003(5) 0.002(5) -0.002(4)
C51 0.025(6) 0.028(6) 0.026(6) 0.007(4) -0.007(5) -0.002(5)
C52 0.026(6) 0.034(6) 0.029(6) 0.000(5) -0.013(5) -0.004(5)
C53 0.023(5) 0.030(6) 0.032(6) 0.006(5) -0.005(5) -0.010(5)
C54 0.012(4) 0.020(4) 0.026(4) -0.007(4) 0.003(4) -0.007(3)
C55 0.009(4) 0.023(5) 0.025(4) -0.007(4) 0.001(3) -0.011(4)
C56 0.032(5) 0.018(5) 0.023(5) -0.011(4) 0.000(4) 0.010(4)
C57 0.030(5) 0.043(6) 0.038(6) -0.008(5) -0.002(5) 0.002(5)
C58 0.027(5) 0.052(7) 0.052(7) -0.016(6) -0.001(5) -0.013(5)
C59 0.023(5) 0.033(6) 0.026(6) 0.000(5) -0.001(4) -0.004(4)
C60 0.014(5) 0.014(5) 0.026(6) -0.004(4) 0.001(4) -0.002(4)
C61 0.037(6) 0.017(5) 0.018(5) -0.002(4) -0.013(5) -0.010(5)
C62 0.015(5) 0.046(6) 0.016(6) -0.003(5) 0.004(4) -0.007(4)
C63 0.024(6) 0.038(6) 0.061(8) -0.013(6) 0.018(6) -0.003(5)
C64 0.027(6) 0.038(6) 0.024(6) 0.005(5) 0.000(5) -0.001(5)
C65 0.027(6) 0.021(5) 0.029(6) 0.000(5) -0.003(5) -0.009(4)
C66 0.019(5) 0.030(6) 0.012(5) 0.001(5) -0.003(4) 0.002(5)
C70 0.068(11) 0.046(11) 0.061(11) 0.014(9) -0.022(9) -0.001(9)
C71 0.096(15) 0.024(10) 0.112(17) 0.023(10) 0.066(14) 0.024(10)
N72 0.107(13) 0.084(13) 0.106(14) 0.031(10) -0.031(11) -0.042(10)
C73 0.041(6) 0.013(6) 0.052(7) -0.005(5) -0.016(6) 0.003(5)
C74 0.026(6) 0.059(8) 0.050(8) 0.000(7) -0.006(6) -0.004(6)
N75 0.039(6) 0.083(8) 0.100(9) -0.002(7) 0.014(6) -0.021(6)
C76 0.037(6) 0.053(8) 0.059(8) -0.005(6) -0.003(6) 0.013(6)
C77 0.054(8) 0.030(7) 0.071(9) 0.001(6) 0.010(7) 0.007(6)
N78 0.067(7) 0.063(8) 0.122(10) -0.002(7) 0.057(7) 0.008(6)
O1W 0.033(7) 0.102(12) 0.067(10) -0.043(8) 0.013(6) 0.010(7)

loop_
_atom_type_symbol
_atom_type_description
_atom_type_scat_dispersion_real
_atom_type_scat_dispersion_imag
_atom_type_scat_source
C C 0.0033 0.0016 'International Tables Vol C Tables 4.2.6.8 and 6.1.1.4'
H H 0 0 'International Tables Vol C Tables 4.2.6.8 and 6.1.1.4'
N N 0.0061 0.0033 'International Tables Vol C Tables 4.2.6.8 and 6.1.1.4'
O O 0.0106 0.006 'International Tables Vol C Tables 4.2.6.8 and 6.1.1.4'
Cl Cl 0.1484 0.1585 'International Tables Vol C Tables 4.2.6.8 and 6.1.1.4'

loop_
_geom_angle_atom_site_label_1
_geom_angle_atom_site_label_2
_geom_angle_atom_site_label_3
_geom_angle
C66 N1 C4 116.5(7)
C66 N1 C1 124.6(7)
C4 N1 C1 118.5(7)
C11 N2 C15 116.7(7)
C11 N2 C12 123.6(7)
C15 N2 C12 119.7(7)
C22 N3 C26 116.6(7)
C22 N3 C23 124.6(7)
C26 N3 C23 118.3(7)
C33 N4 C37 115.6(7)
C33 N4 C34 124.8(7)
C37 N4 C34 118.7(6)
C44 N5 C48 117.2(7)
C44 N5 C45 123.5(6)
C48 N5 C45 119.2(7)
C55 N6 C56 123.7(7)
C55 N6 C59 115.4(7)
C56 N6 C59 118.9(6)
N1 C1 C3 111.6(7)
N1 C1 C2 109.7(6)
C3 C1 C2 113.4(7)
N1 C1 H1 107.3
C3 C1 H1 107.3
C2 C1 H1 107.3
C1 C2 H2A 109.5
C1 C2 H2B 109.5
H2A C2 H2B 109.5
C1 C2 H2C 109.5
H2A C2 H2C 109.5
H2B C2 H2C 109.5
C1 C3 H3A 109.5
C1 C3 H3B 109.5
H3A C3 H3B 109.5
C1 C3 H3C 109.5
H3A C3 H3C 109.5
H3B C3 H3C 109.5
N1 C4 C5 115.5(6)
N1 C4 H4A 108.4
C5 C4 H4A 108.4
N1 C4 H4B 108.4
C5 C4 H4B 108.4
H4A C4 H4B 107.5
C6 C5 C10 115.7(7)
C6 C5 C4 125.2(7)
C10 C5 C4 119.1(7)
C7 C6 C5 123.0(8)
C7 C6 H6 118.5
C5 C6 H6 118.5
C8 C7 C6 120.7(8)
C8 C7 H7 119.7
C6 C7 H7 119.7
C7 C8 C9 119.1(8)
C7 C8 H8 120.4
C9 C8 H8 120.4
C10 C9 C8 119.8(8)
C10 C9 H9 120.1
C8 C9 H9 120.1
C9 C10 C5 121.6(7)
C9 C10 C11 117.0(7)
C5 C10 C11 121.0(7)
O1 C11 N2 123.2(8)
O1 C11 C10 118.5(9)
N2 C11 C10 118.2(8)
N2 C12 C14 113.0(7)
N2 C12 C13 111.2(7)
C14 C12 C13 111.9(8)
N2 C12 H12 106.8
C14 C12 H12 106.8
C13 C12 H12 106.8
C12 C13 H13A 109.5
C12 C13 H13B 109.5
H13A C13 H13B 109.5
C12 C13 H13C 109.5
H13A C13 H13C 109.5
H13B C13 H13C 109.5
C12 C14 H14A 109.5
C12 C14 H14B 109.5
H14A C14 H14B 109.5
C12 C14 H14C 109.5
H14A C14 H14C 109.5
H14B C14 H14C 109.5
N2 C15 C16 116.0(7)
N2 C15 H15A 108.3
C16 C15 H15A 108.3
N2 C15 H15B 108.3
C16 C15 H15B 108.3
H15A C15 H15B 107.4
C17 C16 C21 120.9(7)
C17 C16 C15 123.3(7)
C21 C16 C15 115.8(7)
C18 C17 C16 121.4(8)
C18 C17 H17 119.3
C16 C17 H17 119.3
C17 C18 C19 119.9(8)
C17 C18 H18 120
C19 C18 H18 120
C20 C19 C18 120.1(8)
C20 C19 H19 120
C18 C19 H19 120
C19 C20 C21 119.8(7)
C19 C20 H20 120.1
C21 C20 H20 120.1
C16 C21 C20 117.8(7)
C16 C21 C22 122.6(7)
C20 C21 C22 119.4(7)
O2 C22 N3 119.6(8)
O2 C22 C21 120.4(8)
N3 C22 C21 119.8(8)
C25 C23 N3 112.6(7)
C25 C23 C24 110.4(7)
N3 C23 C24 110.8(6)
C25 C23 H23 107.6
N3 C23 H23 107.6
C24 C23 H23 107.6
C23 C24 H24A 109.5
C23 C24 H24B 109.5
H24A C24 H24B 109.5
C23 C24 H24C 109.5
H24A C24 H24C 109.5
H24B C24 H24C 109.5
C23 C25 H25A 109.5
C23 C25 H25B 109.5
H25A C25 H25B 109.5
C23 C25 H25C 109.5
H25A C25 H25C 109.5
H25B C25 H25C 109.5
N3 C26 C27 115.3(7)
N3 C26 H26A 108.5
C27 C26 H26A 108.5
N3 C26 H26B 108.4
C27 C26 H26B 108.4
H26A C26 H26B 107.5
C32 C27 C28 119.5(7)
C32 C27 C26 118.9(7)
C28 C27 C26 121.6(8)
C29 C28 C27 119.5(8)
C29 C28 H28 120.3
C27 C28 H28 120.3
C30 C29 C28 120.7(8)
C30 C29 H29 119.6
C28 C29 H29 119.6
C29 C30 C31 120.1(8)
C29 C30 H30 119.9
C31 C30 H30 119.9
C30 C31 C32 119.5(8)
C30 C31 H31 120.3
C32 C31 H31 120.3
C27 C32 C31 120.5(7)
C27 C32 C33 120.5(7)
C31 C32 C33 118.7(8)
O3 C33 N4 123.0(8)
O3 C33 C32 120.1(8)
N4 C33 C32 116.9(8)
N4 C34 C36 110.1(7)
N4 C34 C35 112.3(7)
C36 C34 C35 113.0(7)
N4 C34 H34 107
C36 C34 H34 107
C35 C34 H34 107
C34 C35 H35A 109.5
C34 C35 H35B 109.5
H35A C35 H35B 109.5
C34 C35 H35C 109.5
H35A C35 H35C 109.5
H35B C35 H35C 109.5
C34 C36 H36A 109.5
C34 C36 H36B 109.5
H36A C36 H36B 109.5
C34 C36 H36C 109.5
H36A C36 H36C 109.5
H36B C36 H36C 109.5
N4 C37 C38 116.5(6)
N4 C37 H37A 108.2
C38 C37 H37A 108.2
N4 C37 H37B 108.2
C38 C37 H37B 108.2
H37A C37 H37B 107.3
C43 C38 C39 119.1(7)
C43 C38 C37 119.9(7)
C39 C38 C37 120.9(7)
C40 C39 C38 119.0(8)
C40 C39 H39 120.5
C38 C39 H39 120.5
C39 C40 C41 121.7(8)
C39 C40 H40 119.1
C41 C40 H40 119.1
C42 C41 C40 118.6(8)
C42 C41 H41 120.7
C40 C41 H41 120.7
C41 C42 C43 121.1(8)
C41 C42 H42 119.4
C43 C42 H42 119.4
C38 C43 C42 120.5(7)
C38 C43 C44 120.0(7)
C42 C43 C44 119.3(7)
O4 C44 N5 122.0(7)
O4 C44 C43 120.4(8)
N5 C44 C43 117.5(7)
N5 C45 C47 112.0(7)
N5 C45 C46 112.1(7)
C47 C45 C46 113.0(7)
N5 C45 H45 106.4
C47 C45 H45 106.4
C46 C45 H45 106.4
C45 C46 H46A 109.5
C45 C46 H46B 109.5
H46A C46 H46B 109.5
C45 C46 H46C 109.5
H46A C46 H46C 109.5
H46B C46 H46C 109.5
C45 C47 H47A 109.5
C45 C47 H47B 109.5
H47A C47 H47B 109.5
C45 C47 H47C 109.5
H47A C47 H47C 109.5
H47B C47 H47C 109.5
N5 C48 C49 115.8(6)
N5 C48 H48A 108.3
C49 C48 H48A 108.3
N5 C48 H48B 108.3
C49 C48 H48B 108.3
H48A C48 H48B 107.4
C50 C49 C54 117.2(7)
C50 C49 C48 123.8(7)
C54 C49 C48 118.9(7)
C49 C50 C51 122.3(8)
C49 C50 H50 118.9
C51 C50 H50 118.9
C52 C51 C50 118.6(8)
C52 C51 H51 120.7
C50 C51 H51 120.7
C51 C52 C53 119.8(8)
C51 C52 H52 120.1
C53 C52 H52 120.1
C54 C53 C52 121.1(8)
C54 C53 H53 119.4
C52 C53 H53 119.4
C53 C54 C49 120.9(8)
C53 C54 C55 120.8(7)
C49 C54 C55 118.0(7)
O5 C55 N6 122.7(8)
O5 C55 C54 118.8(7)
N6 C55 C54 118.4(7)
N6 C56 C58 112.6(6)
N6 C56 C57 111.8(6)
C58 C56 C57 109.1(7)
N6 C56 H56 107.7
C58 C56 H56 107.7
C57 C56 H56 107.7
C56 C57 H57A 109.5
C56 C57 H57B 109.5
H57A C57 H57B 109.5
C56 C57 H57C 109.5
H57A C57 H57C 109.5
H57B C57 H57C 109.5
C56 C58 H58A 109.5
C56 C58 H58B 109.5
H58A C58 H58B 109.5
C56 C58 H58C 109.5
H58A C58 H58C 109.5
H58B C58 H58C 109.5
N6 C59 C60 114.6(7)
N6 C59 H59A 108.6
C60 C59 H59A 108.6
N6 C59 H59B 108.6
C60 C59 H59B 108.6
H59A C59 H59B 107.6
C61 C60 C65 119.3(7)
C61 C60 C59 122.8(8)
C65 C60 C59 117.8(7)
C60 C61 C62 121.9(8)
C60 C61 H61 119.1
C62 C61 H61 119.1
C61 C62 C63 119.5(8)
C61 C62 H62 120.2
C63 C62 H62 120.2
C62 C63 C64 120.0(8)
C62 C63 H63 120
C64 C63 H63 120
C65 C64 C63 119.4(8)
C65 C64 H64 120.3
C63 C64 H64 120.3
C64 C65 C60 119.9(7)
C64 C65 C66 119.4(8)
C60 C65 C66 120.3(7)
O6 C66 N1 122.2(7)
O6 C66 C65 119.7(8)
N1 C66 C65 118.2(8)
C71 C70 H70A 109.5
C71 C70 H70B 109.5
H70A C70 H70B 109.5
C71 C70 H70C 109.5
H70A C70 H70C 109.5
H70B C70 H70C 109.5
N72 C71 C70 175.6(18)
C74 C73 H73A 109.5
C74 C73 H73B 109.5
H73A C73 H73B 109.5
C74 C73 H73C 109.5
H73A C73 H73C 109.5
H73B C73 H73C 109.5
N75 C74 C73 179.5(14)
C77 C76 H76A 109.5
C77 C76 H76B 109.5
H76A C76 H76B 109.5
C77 C76 H76C 109.5
H76A C76 H76C 109.5
H76B C76 H76C 109.5
N78 C77 C76 177.2(13)
H1W O1W H2W 109(3)

loop_
_geom_bond_atom_site_label_1
_geom_bond_atom_site_label_2
_geom_bond_distance
O1 C11 1.241(10)
O2 C22 1.238(9)
O3 C33 1.220(9)
O4 C44 1.218(9)
O5 C55 1.237(9)
O6 C66 1.227(9)
N1 C66 1.359(10)
N1 C4 1.477(9)
N1 C1 1.481(10)
N2 C11 1.364(11)
N2 C15 1.452(10)
N2 C12 1.474(11)
N3 C22 1.367(10)
N3 C26 1.467(10)
N3 C23 1.485(10)
N4 C33 1.359(10)
N4 C37 1.480(9)
N4 C34 1.493(10)
N5 C44 1.348(10)
N5 C48 1.459(9)
N5 C45 1.474(10)
N6 C55 1.335(10)
N6 C56 1.466(9)
N6 C59 1.468(10)
C1 C3 1.520(11)
C1 C2 1.562(11)
C1 H1 1
C2 H2A 0.98
C2 H2B 0.98
C2 H2C 0.98
C3 H3A 0.98
C3 H3B 0.98
C3 H3C 0.98
C4 C5 1.481(11)
C4 H4A 0.99
C4 H4B 0.99
C5 C6 1.392(11)
C5 C10 1.419(10)
C6 C7 1.373(12)
C6 H6 0.95
C7 C8 1.365(11)
C7 H7 0.95
C8 C9 1.404(11)
C8 H8 0.95
C9 C10 1.385(11)
C9 H9 0.95
C10 C11 1.532(11)
C12 C14 1.501(12)
C12 C13 1.520(12)
C12 H12 1
C13 H13A 0.98
C13 H13B 0.98
C13 H13C 0.98
C14 H14A 0.98
C14 H14B 0.98
C14 H14C 0.98
C15 C16 1.536(11)
C15 H15A 0.99
C15 H15B 0.99
C16 C17 1.369(11)
C16 C21 1.380(11)
C17 C18 1.366(11)
C17 H17 0.95
C18 C19 1.401(11)
C18 H18 0.95
C19 C20 1.364(11)
C19 H19 0.95
C20 C21 1.457(11)
C20 H20 0.95
C21 C22 1.470(11)
C23 C25 1.482(10)
C23 C24 1.540(11)
C23 H23 1
C24 H24A 0.98
C24 H24B 0.98
C24 H24C 0.98
C25 H25A 0.98
C25 H25B 0.98
C25 H25C 0.98
C26 C27 1.521(11)
C26 H26A 0.99
C26 H26B 0.99
C27 C32 1.380(11)
C27 C28 1.399(11)
C28 C29 1.390(11)
C28 H28 0.95
C29 C30 1.376(11)
C29 H29 0.95
C30 C31 1.385(11)
C30 H30 0.95
C31 C32 1.398(11)
C31 H31 0.95
C32 C33 1.516(11)
C34 C36 1.509(11)
C34 C35 1.509(11)
C34 H34 1
C35 H35A 0.98
C35 H35B 0.98
C35 H35C 0.98
C36 H36A 0.98
C36 H36B 0.98
C36 H36C 0.98
C37 C38 1.531(11)
C37 H37A 0.99
C37 H37B 0.99
C38 C43 1.381(11)
C38 C39 1.421(10)
C39 C40 1.373(11)
C39 H39 0.95
C40 C41 1.391(11)
C40 H40 0.95
C41 C42 1.376(11)
C41 H41 0.95
C42 C43 1.381(11)
C42 H42 0.95
C43 C44 1.513(11)
C45 C47 1.524(11)
C45 C46 1.539(11)
C45 H45 1
C46 H46A 0.98
C46 H46B 0.98
C46 H46C 0.98
C47 H47A 0.98
C47 H47B 0.98
C47 H47C 0.98
C48 C49 1.529(11)
C48 H48A 0.99
C48 H48B 0.99
C49 C50 1.371(11)
C49 C54 1.429(10)
C50 C51 1.390(11)
C50 H50 0.95
C51 C52 1.382(11)
C51 H51 0.95
C52 C53 1.394(11)
C52 H52 0.95
C53 C54 1.331(11)
C53 H53 0.95
C54 C55 1.545(11)
C56 C58 1.549(11)
C56 C57 1.553(11)
C56 H56 1
C57 H57A 0.98
C57 H57B 0.98
C57 H57C 0.98
C58 H58A 0.98
C58 H58B 0.98
C58 H58C 0.98
C59 C60 1.515(11)
C59 H59A 0.99
C59 H59B 0.99
C60 C61 1.376(10)
C60 C65 1.409(11)
C61 C62 1.388(11)
C61 H61 0.95
C62 C63 1.395(11)
C62 H62 0.95
C63 C64 1.412(12)
C63 H63 0.95
C64 C65 1.406(11)
C64 H64 0.95
C65 C66 1.487(11)
C70 C71 1.31(3)
C70 H70A 0.98
C70 H70B 0.98
C70 H70C 0.98
C71 N72 1.29(3)
C73 C74 1.434(14)
C73 H73A 0.98
C73 H73B 0.98
C73 H73C 0.98
C74 N75 1.114(13)
C76 C77 1.457(15)
C76 H76A 0.98
C76 H76B 0.98
C76 H76C 0.98
C77 N78 1.126(12)
O1W H1W 0.821(11)
O1W H2W 0.821(11)

loop_
_geom_hbond_atom_site_label_D
_geom_hbond_atom_site_label_H
_geom_hbond_atom_site_label_A
_geom_hbond_distance_DH
_geom_hbond_distance_HA
_geom_hbond_distance_DA
_geom_hbond_angle_DHA
_geom_hbond_site_symmetry_A
O1W H1W O3 0.821(11) 2.01(3) 2.807(12) 165(12) .
O1W H2W O6 0.821(11) 2.01(3) 2.789(13) 160(9) 7_655

loop_
_geom_torsion_atom_site_label_1
_geom_torsion_atom_site_label_2
_geom_torsion_atom_site_label_3
_geom_torsion_atom_site_label_4
_geom_torsion
C66 N1 C1 C3 -130.5(8)
C4 N1 C1 C3 57.4(9)
C66 N1 C1 C2 102.9(8)
C4 N1 C1 C2 -69.1(9)
C66 N1 C4 C5 83.0(9)
C1 N1 C4 C5 -104.3(8)
N1 C4 C5 C6 -10.3(12)
N1 C4 C5 C10 171.2(7)
C10 C5 C6 C7 2.7(12)
C4 C5 C6 C7 -175.9(8)
C5 C6 C7 C8 -0.8(14)
C6 C7 C8 C9 -2.2(13)
C7 C8 C9 C10 3.2(12)
C8 C9 C10 C5 -1.3(12)
C8 C9 C10 C11 -174.7(8)
C6 C5 C10 C9 -1.6(12)
C4 C5 C10 C9 177.1(8)
C6 C5 C10 C11 171.6(8)
C4 C5 C10 C11 -9.8(12)
C15 N2 C11 O1 1.7(12)
C12 N2 C11 O1 -178.6(8)
C15 N2 C11 C10 179.4(7)
C12 N2 C11 C10 -0.9(12)
C9 C10 C11 O1 83.4(10)
C5 C10 C11 O1 -90.0(10)
C9 C10 C11 N2 -94.4(10)
C5 C10 C11 N2 92.2(9)
C11 N2 C12 C14 108.2(9)
C15 N2 C12 C14 -72.1(9)
C11 N2 C12 C13 -125.0(8)
C15 N2 C12 C13 54.7(10)
C11 N2 C15 C16 -84.8(10)
C12 N2 C15 C16 95.5(10)
N2 C15 C16 C17 8.6(13)
N2 C15 C16 C21 -170.5(8)
C21 C16 C17 C18 3.0(14)
C15 C16 C17 C18 -176.1(8)
C16 C17 C18 C19 -4.3(13)
C17 C18 C19 C20 3.0(13)
C18 C19 C20 C21 -0.4(13)
C17 C16 C21 C20 -0.3(12)
C15 C16 C21 C20 178.8(7)
C17 C16 C21 C22 -174.7(8)
C15 C16 C21 C22 4.4(12)
C19 C20 C21 C16 -0.9(12)
C19 C20 C21 C22 173.7(8)
C26 N3 C22 O2 -5.8(10)
C23 N3 C22 O2 -177.8(6)
C26 N3 C22 C21 169.1(6)
C23 N3 C22 C21 -2.9(10)
C16 C21 C22 O2 73.8(11)
C20 C21 C22 O2 -100.5(9)
C16 C21 C22 N3 -101.0(9)
C20 C21 C22 N3 84.6(9)
C22 N3 C23 C25 -135.3(7)
C26 N3 C23 C25 52.8(9)
C22 N3 C23 C24 100.6(8)
C26 N3 C23 C24 -71.3(8)
C22 N3 C26 C27 75.6(9)
C23 N3 C26 C27 -111.8(7)
N3 C26 C27 C32 -166.7(8)
N3 C26 C27 C28 12.8(11)
C32 C27 C28 C29 -2.3(13)
C26 C27 C28 C29 178.3(8)
C27 C28 C29 C30 -1.2(13)
C28 C29 C30 C31 2.8(13)
C29 C30 C31 C32 -0.9(13)
C28 C27 C32 C31 4.1(13)
C26 C27 C32 C31 -176.4(8)
C28 C27 C32 C33 178.3(8)
C26 C27 C32 C33 -2.2(12)
C30 C31 C32 C27 -2.5(13)
C30 C31 C32 C33 -176.8(8)
C37 N4 C33 O3 3.6(11)
C34 N4 C33 O3 172.5(7)
C37 N4 C33 C32 -175.0(7)
C34 N4 C33 C32 -6.1(11)
C27 C32 C33 O3 -69.8(11)
C31 C32 C33 O3 104.5(10)
C27 C32 C33 N4 108.9(9)
C31 C32 C33 N4 -76.9(10)
C33 N4 C34 C36 133.8(8)
C37 N4 C34 C36 -57.7(9)
C33 N4 C34 C35 -99.4(8)
C37 N4 C34 C35 69.1(9)
C33 N4 C37 C38 -84.3(9)
C34 N4 C37 C38 106.1(8)
N4 C37 C38 C43 -171.1(7)
N4 C37 C38 C39 13.6(11)
C43 C38 C39 C40 1.3(12)
C37 C38 C39 C40 176.7(7)
C38 C39 C40 C41 -1.4(13)
C39 C40 C41 C42 1.4(13)
C40 C41 C42 C43 -1.4(13)
C39 C38 C43 C42 -1.2(12)
C37 C38 C43 C42 -176.7(7)
C39 C38 C43 C44 -175.6(7)
C37 C38 C43 C44 8.9(12)
C41 C42 C43 C38 1.3(13)
C41 C42 C43 C44 175.8(8)
C48 N5 C44 O4 -2.3(11)
C45 N5 C44 O4 -179.9(7)
C48 N5 C44 C43 -179.5(6)
C45 N5 C44 C43 2.8(11)
C38 C43 C44 O4 92.0(10)
C42 C43 C44 O4 -82.5(10)
C38 C43 C44 N5 -90.7(10)
C42 C43 C44 N5 94.8(9)
C44 N5 C45 C47 -105.9(8)
C48 N5 C45 C47 76.5(9)
C44 N5 C45 C46 125.9(8)
C48 N5 C45 C46 -51.7(9)
C44 N5 C48 C49 84.6(9)
C45 N5 C48 C49 -97.7(9)
N5 C48 C49 C50 -7.1(12)
N5 C48 C49 C54 175.7(7)
C54 C49 C50 C51 -2.6(12)
C48 C49 C50 C51 -179.8(8)
C49 C50 C51 C52 1.8(13)
C50 C51 C52 C53 -0.4(13)
C51 C52 C53 C54 -0.2(13)
C52 C53 C54 C49 -0.6(13)
C52 C53 C54 C55 -174.0(8)
C50 C49 C54 C53 2.0(12)
C48 C49 C54 C53 179.3(8)
C50 C49 C54 C55 175.6(7)
C48 C49 C54 C55 -7.1(11)
C56 N6 C55 O5 170.3(7)
C59 N6 C55 O5 6.7(11)
C56 N6 C55 C54 -10.8(10)
C59 N6 C55 C54 -174.4(6)
C53 C54 C55 O5 104.3(9)
C49 C54 C55 O5 -69.3(10)
C53 C54 C55 N6 -74.7(10)
C49 C54 C55 N6 111.7(8)
C55 N6 C56 C58 136.0(8)
C59 N6 C56 C58 -60.9(9)
C55 N6 C56 C57 -100.8(9)
C59 N6 C56 C57 62.3(9)
C55 N6 C59 C60 -78.0(8)
C56 N6 C59 C60 117.6(7)
N6 C59 C60 C61 -23.3(11)
N6 C59 C60 C65 160.1(7)
C65 C60 C61 C62 2.0(12)
C59 C60 C61 C62 -174.5(8)
C60 C61 C62 C63 -1.9(13)
C61 C62 C63 C64 0.7(13)
C62 C63 C64 C65 0.3(13)
C63 C64 C65 C60 -0.1(12)
C63 C64 C65 C66 172.8(8)
C61 C60 C65 C64 -1.0(12)
C59 C60 C65 C64 175.7(7)
C61 C60 C65 C66 -173.9(7)
C59 C60 C65 C66 2.8(11)
C4 N1 C66 O6 -4.7(11)
C1 N1 C66 O6 -176.9(7)
C4 N1 C66 C65 176.3(7)
C1 N1 C66 C65 4.1(11)
C64 C65 C66 O6 -102.4(10)
C60 C65 C66 O6 70.5(11)
C64 C65 C66 N1 76.6(10)
C60 C65 C66 N1 -110.4(9)
